data_4023991
loop_
_publ_author_name
'Zhidong Ma'
'Cynthia S. Day'
'Ulrich Bierbach'

_publ_contact_author_address
;
Department of Chemistry
Wake Forest University
P.O. Box 7486 Reynolda Station 
Winston-Salem, NC 27109, USA
;
_publ_contact_author_email bierbau@wfu.edu
_publ_contact_author_fax 1(336)7584656
_publ_contact_author_name 'Ulrich Bierbach'
_publ_contact_author_phone 1(336)7583507
_publ_section_title
;
 Unexpected Reactivity of the 9-Aminoacridine Chromophore
 in Guanidylation Reactions
;
_journal_name_full 'Journal of Organic Chemistry'
_journal_page_first 5387
_journal_page_last 5390
_journal_paper_doi 10.1021/jo0705972
_journal_volume 72
_journal_year 2007
_chemical_formula_sum 'C21 H19 N7'
_chemical_formula_weight 369.43
_chemical_name_systematic
; 
 ? 
;
_space_group_IT_number 14
_symmetry_cell_setting monoclinic
_symmetry_space_group_name_Hall '-P 2ybc'
_symmetry_space_group_name_H-M 'P 1 21/c 1'
_atom_sites_solution_hydrogens geom
_atom_sites_solution_primary direct
_atom_sites_solution_secondary difmap
_audit_creation_method SHELXTL-PC
_cell_angle_alpha 90.00
_cell_angle_beta 94.790(16)
_cell_angle_gamma 90.00
_cell_formula_units_Z 4
_cell_length_a 9.030(9)
_cell_length_b 11.573(12)
_cell_length_c 16.754(17)
_cell_measurement_reflns_used 2362
_cell_measurement_temperature 193(2)
_cell_measurement_theta_max 29.425
_cell_measurement_theta_min 3.887
_cell_volume 1745(3)
_computing_cell_refinement 'Bruker SMART'
_computing_data_collection 'Bruker SMART'
_computing_data_reduction 'Bruker SAINT'
_computing_molecular_graphics 'Bruker SHELXTL'
_computing_publication_material 'Bruker SHELXTL'
_computing_structure_refinement 'Bruker SHELXTL'
_computing_structure_solution 'Bruker SHELXTL'
_diffrn_ambient_temperature 193(2)
_diffrn_measured_fraction_theta_full 0.996
_diffrn_measured_fraction_theta_max 0.996
_diffrn_measurement_device_type 'Bruker APEX CCD area detector'
_diffrn_measurement_method 'phi and omega scans'
_diffrn_radiation_monochromator graphite
_diffrn_radiation_source 'fine-focus sealed tube'
_diffrn_radiation_type MoK\a
_diffrn_radiation_wavelength 0.71073
_diffrn_reflns_av_R_equivalents 0.1131
_diffrn_reflns_av_sigmaI/netI 0.0847
_diffrn_reflns_limit_h_max 10
_diffrn_reflns_limit_h_min -10
_diffrn_reflns_limit_k_max 13
_diffrn_reflns_limit_k_min -13
_diffrn_reflns_limit_l_max 19
_diffrn_reflns_limit_l_min -19
_diffrn_reflns_number 12280
_diffrn_reflns_theta_full 25.03
_diffrn_reflns_theta_max 25.03
_diffrn_reflns_theta_min 3.89
_diffrn_standards_decay_% 0
_exptl_absorpt_coefficient_mu 0.090
_exptl_absorpt_correction_T_max 0.9893
_exptl_absorpt_correction_T_min 0.9762
_exptl_absorpt_correction_type none
_exptl_crystal_colour yellow
_exptl_crystal_density_diffrn 1.406
_exptl_crystal_density_method 'not measured'
_exptl_crystal_description gem
_exptl_crystal_F_000 776
_exptl_crystal_size_max 0.27
_exptl_crystal_size_mid 0.12
_exptl_crystal_size_min 0.12
_refine_diff_density_max 0.249
_refine_diff_density_min -0.205
_refine_diff_density_rms 0.047
_refine_ls_extinction_method none
_refine_ls_goodness_of_fit_ref 0.981
_refine_ls_hydrogen_treatment mixed
_refine_ls_matrix_type full
_refine_ls_number_parameters 258
_refine_ls_number_reflns 3073
_refine_ls_number_restraints 0
_refine_ls_restrained_S_all 0.981
_refine_ls_R_factor_all 0.0723
_refine_ls_R_factor_gt 0.0512
_refine_ls_shift/su_max 0.000
_refine_ls_shift/su_mean 0.000
_refine_ls_structure_factor_coef Fsqd
_refine_ls_weighting_details 'calc w=1/[\s^2^(Fo^2^)+(0.0533P)^2^+0.0000P] where P=(Fo^2^+2Fc^2^)/3'
_refine_ls_weighting_scheme calc
_refine_ls_wR_factor_gt 0.1172
_refine_ls_wR_factor_ref 0.1243
_reflns_number_gt 2187
_reflns_number_total 3073
_reflns_threshold_expression >2sigma(I)
_cod_data_source_file jo0705972si20070322_112452.cif
_cod_data_source_block a23h2f
_cod_depositor_comments
;
The following automatic conversions were performed:
'_symmetry_cell_setting' value 'Monoclinic' changed to 'monoclinic'
according to '/home/saulius/struct/CIF-dictionaries/cif_core.dic'
dictionary named 'cif_core.dic' version 2.4.1 from 2010-06-29.

Automatic conversion script
Id: cif_fix_enum 1527 2010-12-29 10:47:43Z saulius 
;
_cod_original_sg_symbol_H-M 'P 21/c'
_cod_database_code 4023991

loop_
_symmetry_equiv_pos_as_xyz
'x, y, z'
'-x, y+1/2, -z+1/2'
'-x, -y, -z'
'x, -y-1/2, z-1/2'

loop_
_atom_site_label
_atom_site_type_symbol
_atom_site_fract_x
_atom_site_fract_y
_atom_site_fract_z
_atom_site_U_iso_or_equiv
_atom_site_adp_type
_atom_site_occupancy
_atom_site_symmetry_multiplicity
_atom_site_calc_flag
_atom_site_refinement_flags
_atom_site_disorder_assembly
_atom_site_disorder_group
N1 N 0.2849(2) 0.06716(17) 0.05828(11) 0.0328(5) Uani 1 1 d . . .
H1N H 0.282(3) -0.018(2) 0.0654(14) 0.058(8) Uiso 1 1 d . . .
N2 N 0.07957(19) 0.31123(14) 0.08633(11) 0.0272(4) Uani 1 1 d . . .
N3 N -0.06657(19) 0.37119(15) 0.17689(11) 0.0310(5) Uani 1 1 d . . .
N4 N 0.1037(2) 0.50443(15) 0.13149(11) 0.0300(5) Uani 1 1 d . . .
N5 N 0.27603(19) 0.42763(14) 0.04219(10) 0.0255(4) Uani 1 1 d . . .
N6 N 0.26338(18) 0.62234(14) 0.06675(10) 0.0264(4) Uani 1 1 d . . .
N7 N 0.2711(2) 0.81350(15) 0.06799(11) 0.0330(5) Uani 1 1 d . . .
C1 C 0.2320(2) 0.30917(17) 0.05783(13) 0.0245(5) Uani 1 1 d . . .
C2 C 0.2238(2) 0.23848(18) -0.01835(13) 0.0257(5) Uani 1 1 d . . .
C3 C 0.2428(2) 0.11950(18) -0.01408(13) 0.0281(5) Uani 1 1 d . . .
C4 C 0.3555(2) 0.13219(18) 0.12018(13) 0.0275(5) Uani 1 1 d . . .
C5 C 0.3409(2) 0.25214(17) 0.12015(12) 0.0245(5) Uani 1 1 d . . .
C6 C 0.1945(2) 0.28977(19) -0.09302(13) 0.0305(5) Uani 1 1 d . . .
H6 H 0.1840 0.3713 -0.0967 0.037 Uiso 1 1 calc R . .
C7 C 0.1805(3) 0.2243(2) -0.16142(14) 0.0361(6) Uani 1 1 d . . .
H7 H 0.1608 0.2604 -0.2121 0.043 Uiso 1 1 calc R . .
C8 C 0.1951(3) 0.1058(2) -0.15630(14) 0.0380(6) Uani 1 1 d . . .
H8 H 0.1835 0.0604 -0.2036 0.046 Uiso 1 1 calc R . .
C9 C 0.2262(2) 0.0528(2) -0.08354(14) 0.0334(6) Uani 1 1 d . . .
H9 H 0.2365 -0.0288 -0.0805 0.040 Uiso 1 1 calc R . .
C10 C 0.4461(3) 0.0774(2) 0.17977(14) 0.0338(6) Uani 1 1 d . . .
H10 H 0.4559 -0.0043 0.1795 0.041 Uiso 1 1 calc R . .
C11 C 0.5210(3) 0.1411(2) 0.23871(14) 0.0380(6) Uani 1 1 d . . .
H11 H 0.5810 0.1032 0.2800 0.046 Uiso 1 1 calc R . .
C12 C 0.5102(3) 0.26009(19) 0.23890(14) 0.0357(6) Uani 1 1 d . . .
H12 H 0.5641 0.3039 0.2795 0.043 Uiso 1 1 calc R . .
C13 C 0.4213(2) 0.31475(19) 0.18019(13) 0.0314(6) Uani 1 1 d . . .
H13 H 0.4144 0.3967 0.1805 0.038 Uiso 1 1 calc R . .
C14 C 0.0431(2) 0.40122(18) 0.13221(13) 0.0260(5) Uani 1 1 d . . .
C15 C -0.1225(2) 0.25659(19) 0.15500(14) 0.0355(6) Uani 1 1 d . . .
H15A H -0.2166 0.2611 0.1203 0.043 Uiso 1 1 calc R . .
H15B H -0.1386 0.2100 0.2031 0.043 Uiso 1 1 calc R . .
C16 C 0.0022(2) 0.20663(18) 0.10980(14) 0.0318(6) Uani 1 1 d . . .
H16A H 0.0685 0.1565 0.1448 0.038 Uiso 1 1 calc R . .
H16B H -0.0375 0.1620 0.0624 0.038 Uiso 1 1 calc R . .
C17 C -0.1509(3) 0.4517(2) 0.22117(14) 0.0424(7) Uani 1 1 d . . .
H17A H -0.0956 0.5243 0.2286 0.064 Uiso 1 1 calc R . .
H17B H -0.1671 0.4187 0.2736 0.064 Uiso 1 1 calc R . .
H17C H -0.2469 0.4666 0.1913 0.064 Uiso 1 1 calc R . .
C18 C 0.2131(2) 0.50766(17) 0.07936(12) 0.0253(5) Uani 1 1 d . . .
C19 C 0.1974(2) 0.72219(17) 0.08819(13) 0.0294(5) Uani 1 1 d . . .
H19 H 0.1084 0.7252 0.1147 0.035 Uiso 1 1 calc R . .
C20 C 0.3908(3) 0.77039(18) 0.03253(14) 0.0360(6) Uani 1 1 d . . .
H20 H 0.4657 0.8166 0.0118 0.043 Uiso 1 1 calc R . .
C21 C 0.3886(2) 0.65424(19) 0.03081(14) 0.0360(6) Uani 1 1 d . . .
H21 H 0.4589 0.6046 0.0093 0.043 Uiso 1 1 calc R . .

loop_
_atom_site_aniso_label
_atom_site_aniso_U_11
_atom_site_aniso_U_22
_atom_site_aniso_U_33
_atom_site_aniso_U_23
_atom_site_aniso_U_13
_atom_site_aniso_U_12
N1 0.0455(13) 0.0236(11) 0.0287(11) 0.0011(9) -0.0013(9) -0.0028(9)
N2 0.0289(10) 0.0252(10) 0.0284(11) -0.0017(8) 0.0078(8) -0.0029(8)
N3 0.0332(11) 0.0293(11) 0.0323(11) 0.0019(9) 0.0135(9) -0.0017(8)
N4 0.0331(11) 0.0290(11) 0.0293(11) 0.0020(8) 0.0102(9) -0.0004(8)
N5 0.0279(10) 0.0235(10) 0.0258(11) 0.0004(8) 0.0067(8) -0.0006(8)
N6 0.0282(10) 0.0239(10) 0.0275(11) 0.0015(8) 0.0051(8) 0.0004(8)
N7 0.0332(11) 0.0259(10) 0.0403(12) 0.0000(9) 0.0044(9) -0.0027(8)
C1 0.0247(12) 0.0226(11) 0.0266(12) 0.0018(10) 0.0053(10) -0.0008(9)
C2 0.0220(11) 0.0302(13) 0.0253(12) -0.0006(10) 0.0054(9) -0.0023(9)
C3 0.0267(12) 0.0306(13) 0.0276(13) -0.0007(11) 0.0058(10) -0.0044(10)
C4 0.0306(13) 0.0278(12) 0.0243(13) 0.0005(10) 0.0042(10) -0.0041(10)
C5 0.0270(12) 0.0252(12) 0.0220(12) -0.0013(9) 0.0065(9) -0.0004(9)
C6 0.0298(13) 0.0323(13) 0.0295(13) 0.0009(11) 0.0044(10) 0.0023(10)
C7 0.0399(14) 0.0433(15) 0.0250(13) 0.0001(11) 0.0022(11) 0.0034(11)
C8 0.0391(14) 0.0473(16) 0.0275(14) -0.0095(12) 0.0025(11) -0.0016(11)
C9 0.0343(14) 0.0307(13) 0.0354(14) -0.0071(11) 0.0047(11) -0.0019(10)
C10 0.0415(15) 0.0280(13) 0.0321(14) 0.0049(11) 0.0033(12) 0.0000(10)
C11 0.0416(15) 0.0416(15) 0.0296(14) 0.0062(12) -0.0041(11) 0.0025(11)
C12 0.0381(14) 0.0393(14) 0.0285(13) -0.0024(11) -0.0046(11) -0.0003(11)
C13 0.0359(14) 0.0277(12) 0.0307(13) -0.0031(10) 0.0034(11) -0.0010(10)
C14 0.0274(12) 0.0279(12) 0.0228(12) 0.0041(10) 0.0018(10) -0.0001(9)
C15 0.0335(14) 0.0363(14) 0.0378(14) -0.0003(11) 0.0092(11) -0.0065(10)
C16 0.0345(14) 0.0293(13) 0.0323(14) -0.0004(10) 0.0070(11) -0.0061(10)
C17 0.0468(16) 0.0390(15) 0.0446(16) -0.0008(12) 0.0226(13) 0.0049(12)
C18 0.0273(13) 0.0273(12) 0.0213(12) 0.0021(10) 0.0019(10) -0.0005(9)
C19 0.0305(13) 0.0259(12) 0.0323(13) -0.0010(10) 0.0054(10) 0.0014(10)
C20 0.0328(14) 0.0285(13) 0.0480(16) 0.0024(11) 0.0111(12) -0.0036(10)
C21 0.0293(13) 0.0349(14) 0.0457(16) 0.0003(12) 0.0144(12) -0.0011(10)

loop_
_atom_type_symbol
_atom_type_description
_atom_type_scat_dispersion_real
_atom_type_scat_dispersion_imag
_atom_type_scat_source
C C 0.0033 0.0016 'International Tables Vol C Tables 4.2.6.8 and 6.1.1.4'
H H 0.0000 0.0000 'International Tables Vol C Tables 4.2.6.8 and 6.1.1.4'
N N 0.0061 0.0033 'International Tables Vol C Tables 4.2.6.8 and 6.1.1.4'

loop_
_geom_angle_atom_site_label_1
_geom_angle_atom_site_label_2
_geom_angle_atom_site_label_3
_geom_angle
_geom_angle_site_symmetry_1
_geom_angle_site_symmetry_3
_geom_angle_publ_flag
C3 N1 C4 119.5(2) . . ?
C3 N1 H1N 122.2(14) . . ?
C4 N1 H1N 117.5(14) . . ?
C14 N2 C16 109.84(18) . . ?
C14 N2 C1 117.94(17) . . ?
C16 N2 C1 122.97(16) . . ?
C14 N3 C17 124.49(19) . . ?
C14 N3 C15 110.71(17) . . ?
C17 N3 C15 122.00(18) . . ?
C14 N4 C18 110.65(18) . . ?
C18 N5 C1 117.11(18) . . ?
C19 N6 C21 106.35(18) . . ?
C19 N6 C18 126.83(18) . . ?
C21 N6 C18 126.82(17) . . ?
C19 N7 C20 104.76(19) . . ?
N5 C1 N2 108.35(15) . . ?
N5 C1 C2 110.61(17) . . ?
N2 C1 C2 107.25(16) . . ?
N5 C1 C5 111.14(17) . . ?
N2 C1 C5 110.31(17) . . ?
C2 C1 C5 109.11(18) . . ?
C3 C2 C6 118.9(2) . . ?
C3 C2 C1 119.7(2) . . ?
C6 C2 C1 121.4(2) . . ?
N1 C3 C2 120.3(2) . . ?
N1 C3 C9 119.5(2) . . ?
C2 C3 C9 120.1(2) . . ?
C10 C4 N1 119.6(2) . . ?
C10 C4 C5 120.3(2) . . ?
N1 C4 C5 120.0(2) . . ?
C13 C5 C4 118.3(2) . . ?
C13 C5 C1 122.48(19) . . ?
C4 C5 C1 119.16(19) . . ?
C7 C6 C2 120.9(2) . . ?
C7 C6 H6 119.5 . . ?
C2 C6 H6 119.5 . . ?
C6 C7 C8 119.7(2) . . ?
C6 C7 H7 120.1 . . ?
C8 C7 H7 120.1 . . ?
C9 C8 C7 120.7(2) . . ?
C9 C8 H8 119.6 . . ?
C7 C8 H8 119.6 . . ?
C8 C9 C3 119.6(2) . . ?
C8 C9 H9 120.2 . . ?
C3 C9 H9 120.2 . . ?
C11 C10 C4 119.9(2) . . ?
C11 C10 H10 120.0 . . ?
C4 C10 H10 120.0 . . ?
C10 C11 C12 120.6(2) . . ?
C10 C11 H11 119.7 . . ?
C12 C11 H11 119.7 . . ?
C13 C12 C11 119.7(2) . . ?
C13 C12 H12 120.1 . . ?
C11 C12 H12 120.1 . . ?
C12 C13 C5 121.1(2) . . ?
C12 C13 H13 119.5 . . ?
C5 C13 H13 119.5 . . ?
N4 C14 N3 124.74(19) . . ?
N4 C14 N2 125.0(2) . . ?
N3 C14 N2 110.19(19) . . ?
N3 C15 C16 102.47(17) . . ?
N3 C15 H15A 111.3 . . ?
C16 C15 H15A 111.3 . . ?
N3 C15 H15B 111.3 . . ?
C16 C15 H15B 111.3 . . ?
H15A C15 H15B 109.2 . . ?
N2 C16 C15 102.03(18) . . ?
N2 C16 H16A 111.4 . . ?
C15 C16 H16A 111.4 . . ?
N2 C16 H16B 111.4 . . ?
C15 C16 H16B 111.4 . . ?
H16A C16 H16B 109.2 . . ?
N3 C17 H17A 109.5 . . ?
N3 C17 H17B 109.5 . . ?
H17A C17 H17B 109.5 . . ?
N3 C17 H17C 109.5 . . ?
H17A C17 H17C 109.5 . . ?
H17B C17 H17C 109.5 . . ?
N5 C18 N4 131.64(19) . . ?
N5 C18 N6 116.32(19) . . ?
N4 C18 N6 112.03(17) . . ?
N7 C19 N6 112.0(2) . . ?
N7 C19 H19 124.0 . . ?
N6 C19 H19 124.0 . . ?
C21 C20 N7 111.25(19) . . ?
C21 C20 H20 124.4 . . ?
N7 C20 H20 124.4 . . ?
C20 C21 N6 105.68(19) . . ?
C20 C21 H21 127.2 . . ?
N6 C21 H21 127.2 . . ?

loop_
_geom_bond_atom_site_label_1
_geom_bond_atom_site_label_2
_geom_bond_distance
_geom_bond_site_symmetry_2
_geom_bond_publ_flag
N1 C3 1.380(3) . ?
N1 C4 1.392(3) . ?
N1 H1N 0.99(3) . ?
N2 C14 1.351(3) . ?
N2 C16 1.468(3) . ?
N2 C1 1.494(3) . ?
N3 C14 1.337(3) . ?
N3 C17 1.446(3) . ?
N3 C15 1.455(3) . ?
N4 C14 1.314(3) . ?
N4 C18 1.373(3) . ?
N5 C18 1.276(3) . ?
N5 C1 1.457(3) . ?
N6 C19 1.362(3) . ?
N6 C21 1.375(3) . ?
N6 C18 1.424(3) . ?
N7 C19 1.308(3) . ?
N7 C20 1.370(3) . ?
C1 C2 1.513(3) . ?
C1 C5 1.523(3) . ?
C2 C3 1.389(3) . ?
C2 C6 1.390(3) . ?
C3 C9 1.394(3) . ?
C4 C10 1.390(3) . ?
C4 C5 1.395(3) . ?
C5 C13 1.394(3) . ?
C6 C7 1.371(3) . ?
C6 H6 0.9500 . ?
C7 C8 1.381(3) . ?
C7 H7 0.9500 . ?
C8 C9 1.373(3) . ?
C8 H8 0.9500 . ?
C9 H9 0.9500 . ?
C10 C11 1.366(3) . ?
C10 H10 0.9500 . ?
C11 C12 1.380(3) . ?
C11 H11 0.9500 . ?
C12 C13 1.371(3) . ?
C12 H12 0.9500 . ?
C13 H13 0.9500 . ?
C15 C16 1.523(3) . ?
C15 H15A 0.9900 . ?
C15 H15B 0.9900 . ?
C16 H16A 0.9900 . ?
C16 H16B 0.9900 . ?
C17 H17A 0.9800 . ?
C17 H17B 0.9800 . ?
C17 H17C 0.9800 . ?
C19 H19 0.9500 . ?
C20 C21 1.345(3) . ?
C20 H20 0.9500 . ?
C21 H21 0.9500 . ?

loop_
_geom_hbond_atom_site_label_D
_geom_hbond_atom_site_label_H
_geom_hbond_atom_site_label_A
_geom_hbond_distance_DH
_geom_hbond_distance_HA
_geom_hbond_distance_DA
_geom_hbond_angle_DHA
_geom_hbond_site_symmetry_A
N1 H1N N7 0.99(3) 1.95(3) 2.944(4) 174(2) 1_545

loop_
_geom_torsion_atom_site_label_1
_geom_torsion_atom_site_label_2
_geom_torsion_atom_site_label_3
_geom_torsion_atom_site_label_4
_geom_torsion
_geom_torsion_site_symmetry_1
_geom_torsion_site_symmetry_2
_geom_torsion_site_symmetry_3
_geom_torsion_site_symmetry_4
_geom_torsion_publ_flag
C18 N5 C1 N2 24.1(3) . . . . ?
C18 N5 C1 C2 141.44(19) . . . . ?
C18 N5 C1 C5 -97.2(2) . . . . ?
C14 N2 C1 N5 -35.0(2) . . . . ?
C16 N2 C1 N5 -178.27(18) . . . . ?
C14 N2 C1 C2 -154.38(18) . . . . ?
C16 N2 C1 C2 62.3(2) . . . . ?
C14 N2 C1 C5 86.9(2) . . . . ?
C16 N2 C1 C5 -56.4(2) . . . . ?
N5 C1 C2 C3 154.41(18) . . . . ?
N2 C1 C2 C3 -87.6(2) . . . . ?
C5 C1 C2 C3 31.9(2) . . . . ?
N5 C1 C2 C6 -26.9(3) . . . . ?
N2 C1 C2 C6 91.1(2) . . . . ?
C5 C1 C2 C6 -149.45(19) . . . . ?
C4 N1 C3 C2 -21.5(3) . . . . ?
C4 N1 C3 C9 155.5(2) . . . . ?
C6 C2 C3 N1 174.23(18) . . . . ?
C1 C2 C3 N1 -7.1(3) . . . . ?
C6 C2 C3 C9 -2.7(3) . . . . ?
C1 C2 C3 C9 176.01(19) . . . . ?
C3 N1 C4 C10 -155.9(2) . . . . ?
C3 N1 C4 C5 21.0(3) . . . . ?
C10 C4 C5 C13 1.2(3) . . . . ?
N1 C4 C5 C13 -175.72(17) . . . . ?
C10 C4 C5 C1 -175.44(18) . . . . ?
N1 C4 C5 C1 7.7(3) . . . . ?
N5 C1 C5 C13 29.3(3) . . . . ?
N2 C1 C5 C13 -90.9(2) . . . . ?
C2 C1 C5 C13 151.49(18) . . . . ?
N5 C1 C5 C4 -154.26(17) . . . . ?
N2 C1 C5 C4 85.5(2) . . . . ?
C2 C1 C5 C4 -32.0(2) . . . . ?
C3 C2 C6 C7 1.7(3) . . . . ?
C1 C2 C6 C7 -177.0(2) . . . . ?
C2 C6 C7 C8 0.2(3) . . . . ?
C6 C7 C8 C9 -1.2(3) . . . . ?
C7 C8 C9 C3 0.2(3) . . . . ?
N1 C3 C9 C8 -175.2(2) . . . . ?
C2 C3 C9 C8 1.8(3) . . . . ?
N1 C4 C10 C11 177.1(2) . . . . ?
C5 C4 C10 C11 0.2(3) . . . . ?
C4 C10 C11 C12 -1.4(3) . . . . ?
C10 C11 C12 C13 1.2(3) . . . . ?
C11 C12 C13 C5 0.2(3) . . . . ?
C4 C5 C13 C12 -1.4(3) . . . . ?
C1 C5 C13 C12 175.15(19) . . . . ?
C18 N4 C14 N3 -179.89(19) . . . . ?
C18 N4 C14 N2 -1.9(3) . . . . ?
C17 N3 C14 N4 10.4(3) . . . . ?
C15 N3 C14 N4 171.6(2) . . . . ?
C17 N3 C14 N2 -167.9(2) . . . . ?
C15 N3 C14 N2 -6.6(2) . . . . ?
C16 N2 C14 N4 173.4(2) . . . . ?
C1 N2 C14 N4 25.6(3) . . . . ?
C16 N2 C14 N3 -8.4(2) . . . . ?
C1 N2 C14 N3 -156.21(17) . . . . ?
C14 N3 C15 C16 17.8(2) . . . . ?
C17 N3 C15 C16 179.6(2) . . . . ?
C14 N2 C16 C15 18.7(2) . . . . ?
C1 N2 C16 C15 164.54(18) . . . . ?
N3 C15 C16 N2 -20.9(2) . . . . ?
C1 N5 C18 N4 -2.6(3) . . . . ?
C1 N5 C18 N6 176.62(17) . . . . ?
C14 N4 C18 N5 -10.8(3) . . . . ?
C14 N4 C18 N6 169.98(18) . . . . ?
C19 N6 C18 N5 167.8(2) . . . . ?
C21 N6 C18 N5 -12.4(3) . . . . ?
C19 N6 C18 N4 -12.8(3) . . . . ?
C21 N6 C18 N4 166.92(19) . . . . ?
C20 N7 C19 N6 -0.5(2) . . . . ?
C21 N6 C19 N7 0.4(2) . . . . ?
C18 N6 C19 N7 -179.84(19) . . . . ?
C19 N7 C20 C21 0.5(3) . . . . ?
N7 C20 C21 N6 -0.3(3) . . . . ?
C19 N6 C21 C20 -0.1(2) . . . . ?
C18 N6 C21 C20 -179.8(2) . . . . ?

loop_
_cod_related_entry_id
_cod_related_entry_database
_cod_related_entry_code
1 ChemSpider 30658821
